data_7157934
loop_
_publ_author_name
'Nazeri, Mohammad Taghi'
'Shaabani, Ahmad'
'Notash, Behrouz'

_publ_section_title
;
 Chemoselective synthesis of fully substituted pyrroles <i>via</i> a
 one-pot four-component isocyanide-based reaction.
;
_journal_issue 16
_journal_name_full 'Organic &amp; biomolecular chemistry'
_journal_page_first 3722
_journal_page_last 3734
_journal_paper_doi 10.1039/d0ob02339f
_journal_volume 19
_journal_year 2021
_chemical_formula_moiety 'C37 H36 Cl N5 O6, 0.5(C6 H14)'
_chemical_formula_sum 'C40 H43 Cl N5 O6'
_chemical_formula_weight 725.24
_space_group_IT_number 2
_space_group_name_Hall '-P 1'
_space_group_name_H-M_alt 'P -1'
_symmetry_cell_setting triclinic
_symmetry_space_group_name_Hall '-P 1'
_symmetry_space_group_name_H-M 'P -1'
_atom_sites_solution_hydrogens geom
_atom_sites_solution_primary direct
_atom_sites_solution_secondary difmap
_audit_creation_method SHELXL-97
_audit_update_record
;
2020-08-12 deposited with the CCDC.	2021-03-12 downloaded from the CCDC.
;
_cell_angle_alpha 105.34(3)
_cell_angle_beta 97.89(3)
_cell_angle_gamma 112.09(3)
_cell_formula_units_Z 2
_cell_length_a 12.135(2)
_cell_length_b 13.466(3)
_cell_length_c 13.797(3)
_cell_measurement_reflns_used 6806
_cell_measurement_temperature 298(2)
_cell_measurement_theta_max 25.00
_cell_measurement_theta_min 1.59
_cell_volume 1942.6(10)
_computing_cell_refinement 'X-Area (Stoe & Cie GmbH, 2005)'
_computing_data_collection 'X-Area (Stoe & Cie GmbH, 2005)'
_computing_data_reduction 'X-Area (Stoe & Cie GmbH, 2005)'
_computing_molecular_graphics 'ORTEP-3 for Windows (Farrugia, 1997)'
_computing_publication_material 'WinGX (Farrugia, 1999)'
_computing_structure_refinement 'SHELXL-97 (Sheldrick, 2008)'
_computing_structure_solution 'SHELXS-97 (Sheldrick, 2008)'
_diffrn_ambient_temperature 298(2)
_diffrn_detector_area_resol_mean '0.15 mm'
_diffrn_measured_fraction_theta_full 0.995
_diffrn_measured_fraction_theta_max 0.995
_diffrn_measurement_device_type 'STOE IPDS II'
_diffrn_measurement_method 'rotation method'
_diffrn_radiation_monochromator graphite
_diffrn_radiation_source 'fine-focus sealed tube'
_diffrn_radiation_type MoK\a
_diffrn_radiation_wavelength 0.71073
_diffrn_reflns_av_R_equivalents 0.1014
_diffrn_reflns_av_sigmaI/netI 0.0933
_diffrn_reflns_limit_h_max 14
_diffrn_reflns_limit_h_min -14
_diffrn_reflns_limit_k_max 15
_diffrn_reflns_limit_k_min -14
_diffrn_reflns_limit_l_max 16
_diffrn_reflns_limit_l_min -16
_diffrn_reflns_number 14368
_diffrn_reflns_theta_full 25.00
_diffrn_reflns_theta_max 25.00
_diffrn_reflns_theta_min 1.59
_diffrn_standards_number 0
_exptl_absorpt_coefficient_mu 0.150
_exptl_absorpt_correction_type none
_exptl_crystal_colour yellow
_exptl_crystal_density_diffrn 1.240
_exptl_crystal_density_method 'not measured'
_exptl_crystal_description plate
_exptl_crystal_F_000 766
_exptl_crystal_size_max 0.5
_exptl_crystal_size_mid 0.5
_exptl_crystal_size_min 0.4
_refine_diff_density_max 0.546
_refine_diff_density_min -0.607
_refine_diff_density_rms 0.064
_refine_ls_extinction_method none
_refine_ls_goodness_of_fit_ref 1.017
_refine_ls_hydrogen_treatment mixed
_refine_ls_matrix_type full
_refine_ls_number_parameters 469
_refine_ls_number_reflns 6806
_refine_ls_number_restraints 0
_refine_ls_restrained_S_all 1.017
_refine_ls_R_factor_all 0.1532
_refine_ls_R_factor_gt 0.0904
_refine_ls_shift/su_max 0.002
_refine_ls_shift/su_mean 0.000
_refine_ls_structure_factor_coef Fsqd
_refine_ls_weighting_details 'calc w=1/[\s^2^(Fo^2^)+(0.1683P)^2^+0.0000P] where P=(Fo^2^+2Fc^2^)/3'
_refine_ls_weighting_scheme calc
_refine_ls_wR_factor_gt 0.2467
_refine_ls_wR_factor_ref 0.2872
_reflns_number_gt 3742
_reflns_number_total 6806
_reflns_threshold_expression >2sigma(I)
_cod_data_source_file d0ob02339f2.cif
_cod_data_source_block khc1503h
_cod_depositor_comments 'Adding full bibliography for 7157934.cif.'
_cod_database_code 7157934

loop_
_symmetry_equiv_pos_as_xyz
'x, y, z'
'-x, -y, -z'

loop_
_atom_site_label
_atom_site_type_symbol
_atom_site_fract_x
_atom_site_fract_y
_atom_site_fract_z
_atom_site_U_iso_or_equiv
_atom_site_adp_type
_atom_site_occupancy
_atom_site_symmetry_multiplicity
_atom_site_calc_flag
_atom_site_refinement_flags
_atom_site_disorder_assembly
_atom_site_disorder_group
Cl1 Cl 0.72831(18) 1.65757(12) 1.16597(15) 0.1159(7) Uani 1 1 d . . .
N2 N 0.6130(3) 1.0202(3) 0.8579(2) 0.0498(8) Uani 1 1 d . . .
N3 N 0.4906(3) 0.9270(3) 0.6808(2) 0.0532(8) Uani 1 1 d . . .
N1 N 0.6562(3) 1.1196(3) 0.9380(3) 0.0596(9) Uani 1 1 d . . .
C10 C 0.6416(4) 0.9289(3) 0.8673(3) 0.0533(10) Uani 1 1 d . . .
C20 C 0.6619(4) 0.9831(4) 0.5943(3) 0.0549(10) Uani 1 1 d . . .
C17 C 0.5464(4) 0.8997(4) 0.6010(3) 0.0565(10) Uani 1 1 d . . .
C7 C 0.6177(4) 1.1853(3) 0.9017(3) 0.0520(10) Uani 1 1 d . . .
C6 C 0.6475(4) 1.3024(3) 0.9671(3) 0.0530(10) Uani 1 1 d . . .
C8 C 0.5489(4) 1.0243(3) 0.7730(3) 0.0513(9) Uani 1 1 d . . .
C18 C 0.4748(4) 0.7884(3) 0.5416(3) 0.0594(11) Uani 1 1 d . . .
N5 N 0.3139(4) 0.8293(3) 0.7375(3) 0.0673(10) Uani 1 1 d . . .
C21 C 0.6797(4) 1.0940(4) 0.6042(3) 0.0643(12) Uani 1 1 d . . .
H21 H 0.6161 1.1152 0.6127 0.077 Uiso 1 1 calc R . .
C16 C 0.3850(4) 0.8316(4) 0.6699(3) 0.0586(11) Uani 1 1 d . . .
C4 C 0.6138(5) 1.3722(4) 0.9240(4) 0.0715(13) Uani 1 1 d . . .
H4 H 0.5746 1.3452 0.8533 0.086 Uiso 1 1 calc R . .
O4 O 0.5196(5) 0.6428(4) 0.4524(3) 0.1133(15) Uani 1 1 d . . .
C22 C 0.7566(4) 0.9517(4) 0.5770(3) 0.0657(12) Uani 1 1 d . . .
H22 H 0.7452 0.8773 0.5683 0.079 Uiso 1 1 calc R . .
C23 C 0.7897(5) 1.1720(4) 0.6016(4) 0.0701(12) Uani 1 1 d . . .
H23 H 0.8019 1.2467 0.6107 0.084 Uiso 1 1 calc R . .
O5 O 0.1879(4) 0.6076(3) 0.5918(4) 0.1106(14) Uani 1 1 d . . .
C24 C 0.8669(5) 1.0297(4) 0.5725(4) 0.0700(13) Uani 1 1 d . . .
H24 H 0.9299 1.0085 0.5610 0.084 Uiso 1 1 calc R . .
C25 C 0.8825(4) 1.1396(4) 0.5854(4) 0.0688(12) Uani 1 1 d . . .
C9 C 0.5504(4) 1.1287(3) 0.7966(3) 0.0567(10) Uani 1 1 d . . .
H9 H 0.5148 1.1569 0.7529 0.068 Uiso 1 1 calc R . .
C5 C 0.7094(4) 1.3454(4) 1.0713(4) 0.0673(12) Uani 1 1 d . . .
H5 H 0.7350 1.3004 1.1007 0.081 Uiso 1 1 calc R . .
O6 O 0.2484(4) 0.5797(3) 0.4444(3) 0.1101(14) Uani 1 1 d . . .
C32 C 0.2715(4) 0.9181(4) 0.7738(3) 0.0606(11) Uani 1 1 d . . .
H32 H 0.3408 0.9850 0.8262 0.073 Uiso 1 1 calc R . .
N4 N 0.9992(5) 1.2208(5) 0.5820(4) 0.0925(13) Uani 1 1 d . . .
C19 C 0.3748(4) 0.7458(4) 0.5838(4) 0.0636(12) Uani 1 1 d . . .
C3 C 0.6376(5) 1.4816(4) 0.9849(5) 0.0833(15) Uani 1 1 d . . .
H3 H 0.6142 1.5282 0.9562 0.100 Uiso 1 1 calc R . .
C2 C 0.7339(5) 1.4544(4) 1.1325(4) 0.0766(14) Uani 1 1 d . . .
H2 H 0.7754 1.4825 1.2028 0.092 Uiso 1 1 calc R . .
C26 C 0.5004(5) 0.7300(4) 0.4468(4) 0.0710(13) Uani 1 1 d . . .
C12 C 0.7332(5) 0.9131(5) 0.8280(4) 0.0762(14) Uani 1 1 d . . .
H12 H 0.7761 0.9614 0.7951 0.091 Uiso 1 1 calc R . .
C1 C 0.6974(5) 1.5198(4) 1.0902(5) 0.0780(14) Uani 1 1 d . . .
C33 C 0.2274(5) 0.9543(5) 0.6875(4) 0.0731(13) Uani 1 1 d . . .
H33A H 0.2946 0.9856 0.6576 0.088 Uiso 1 1 calc R . .
H33B H 0.1616 0.8881 0.6331 0.088 Uiso 1 1 calc R . .
C29 C 0.2622(6) 0.6380(4) 0.5443(5) 0.0808(15) Uani 1 1 d . . .
O1 O 1.0726(4) 1.1872(4) 0.5526(5) 0.1234(16) Uani 1 1 d . . .
C13 C 0.7622(6) 0.8262(5) 0.8367(5) 0.0913(17) Uani 1 1 d . . .
H13 H 0.8245 0.8154 0.8096 0.110 Uiso 1 1 calc R . .
C35 C 0.0782(6) 0.9986(7) 0.7784(5) 0.109(2) Uani 1 1 d . . .
H35A H 0.0529 1.0583 0.8062 0.131 Uiso 1 1 calc R . .
H35B H 0.0075 0.9342 0.7268 0.131 Uiso 1 1 calc R . .
C37 C 0.1703(5) 0.8760(5) 0.8245(4) 0.0784(14) Uani 1 1 d . . .
H37A H 0.2010 0.8573 0.8826 0.094 Uiso 1 1 calc R . .
H37B H 0.1033 0.8067 0.7747 0.094 Uiso 1 1 calc R . .
C14 C 0.7002(6) 0.7564(5) 0.8847(5) 0.0915(17) Uani 1 1 d . . .
H14 H 0.7195 0.6971 0.8899 0.110 Uiso 1 1 calc R . .
C36 C 0.1210(6) 0.9630(7) 0.8637(5) 0.105(2) Uani 1 1 d . . .
H36A H 0.0530 0.9303 0.8924 0.126 Uiso 1 1 calc R . .
H36B H 0.1854 1.0294 0.9190 0.126 Uiso 1 1 calc R . .
C34 C 0.1810(6) 1.0424(6) 0.7273(5) 0.0977(18) Uani 1 1 d . . .
H34A H 0.1508 1.0622 0.6698 0.117 Uiso 1 1 calc R . .
H34B H 0.2486 1.1109 0.7776 0.117 Uiso 1 1 calc R . .
C15 C 0.6081(6) 0.7724(5) 0.9264(6) 0.108(2) Uani 1 1 d . . .
H15 H 0.5667 0.7259 0.9612 0.130 Uiso 1 1 calc R . .
O2 O 1.0177(5) 1.3207(5) 0.6082(6) 0.144(2) Uani 1 1 d . . .
C11 C 0.5793(5) 0.8597(5) 0.9148(5) 0.0884(17) Uani 1 1 d . . .
H11 H 0.5160 0.8704 0.9402 0.106 Uiso 1 1 calc R . .
C30 C 0.1353(12) 0.4717(10) 0.3947(10) 0.241(5) Uani 1 1 d . . .
H30A H 0.1414 0.4127 0.4199 0.290 Uiso 1 1 calc R . .
H30B H 0.0636 0.4821 0.4089 0.290 Uiso 1 1 calc R . .
C27 C 0.5438(13) 0.5793(9) 0.3598(7) 0.181(5) Uani 1 1 d . . .
H27A H 0.4736 0.5516 0.3005 0.217 Uiso 1 1 calc R . .
H27B H 0.6148 0.6317 0.3456 0.217 Uiso 1 1 calc R . .
C28 C 0.5635(19) 0.4955(13) 0.3669(11) 0.265(9) Uani 1 1 d . . .
H28A H 0.6398 0.5228 0.4184 0.397 Uiso 1 1 calc R . .
H28B H 0.5685 0.4539 0.3007 0.397 Uiso 1 1 calc R . .
H28C H 0.4973 0.4463 0.3871 0.397 Uiso 1 1 calc R . .
O3 O 0.5065(5) 0.7587(4) 0.3726(3) 0.1142(16) Uani 1 1 d . . .
C31 C 0.1274(12) 0.4420(9) 0.2847(10) 0.241(5) Uani 1 1 d . . .
H31A H 0.0491 0.4324 0.2476 0.362 Uiso 1 1 calc R . .
H31B H 0.1355 0.3720 0.2603 0.362 Uiso 1 1 calc R . .
H31C H 0.1925 0.5017 0.2731 0.362 Uiso 1 1 calc R . .
C38 C 1.0031(11) 0.4468(11) 0.9972(13) 0.242(10) Uani 1 1 d . . .
H38A H 1.0906 0.4704 1.0243 0.291 Uiso 1 1 calc R . .
H38B H 0.9661 0.4274 1.0516 0.291 Uiso 1 1 calc R . .
C40 C 0.9677(13) 0.2479(13) 0.9161(17) 0.265(9) Uani 1 1 d . . .
H40A H 1.0492 0.2535 0.9178 0.398 Uiso 1 1 calc R . .
H40B H 0.9119 0.1934 0.8505 0.398 Uiso 1 1 calc R . .
H40C H 0.9414 0.2236 0.9718 0.398 Uiso 1 1 calc R . .
C39 C 0.9685(15) 0.3497(13) 0.927(2) 0.348(17) Uani 1 1 d . . .
H39A H 1.0083 0.3704 0.8746 0.417 Uiso 1 1 calc R . .
H39B H 0.8821 0.3291 0.8986 0.417 Uiso 1 1 calc R . .
H5A H 0.27(2) 0.756(18) 0.717(18) 0.417 Uiso 1 1 d . . .

loop_
_atom_site_aniso_label
_atom_site_aniso_U_11
_atom_site_aniso_U_22
_atom_site_aniso_U_33
_atom_site_aniso_U_23
_atom_site_aniso_U_13
_atom_site_aniso_U_12
Cl1 0.1466(15) 0.0521(8) 0.1268(13) -0.0002(8) 0.0441(11) 0.0382(8)
N2 0.0581(19) 0.0429(18) 0.0466(18) 0.0144(15) 0.0086(15) 0.0226(15)
N3 0.061(2) 0.0455(19) 0.0478(19) 0.0096(15) 0.0072(15) 0.0239(17)
N1 0.073(2) 0.0477(19) 0.0486(19) 0.0064(16) 0.0070(16) 0.0263(18)
C10 0.055(2) 0.047(2) 0.051(2) 0.0134(18) 0.0105(18) 0.0184(19)
C20 0.065(3) 0.058(3) 0.039(2) 0.0081(18) 0.0064(18) 0.033(2)
C17 0.067(3) 0.055(2) 0.052(2) 0.015(2) 0.011(2) 0.036(2)
C7 0.054(2) 0.053(2) 0.048(2) 0.0174(19) 0.0157(18) 0.0217(19)
C6 0.057(2) 0.041(2) 0.058(2) 0.0148(19) 0.0182(19) 0.0191(18)
C8 0.058(2) 0.050(2) 0.046(2) 0.0128(18) 0.0102(18) 0.0279(19)
C18 0.075(3) 0.048(2) 0.051(2) 0.0064(19) 0.005(2) 0.033(2)
N5 0.077(2) 0.064(2) 0.066(2) 0.0218(19) 0.021(2) 0.034(2)
C21 0.069(3) 0.064(3) 0.065(3) 0.017(2) 0.015(2) 0.038(2)
C16 0.067(3) 0.049(2) 0.059(3) 0.020(2) 0.009(2) 0.027(2)
C4 0.088(3) 0.050(2) 0.067(3) 0.016(2) 0.014(2) 0.024(2)
O4 0.202(5) 0.096(3) 0.093(3) 0.033(2) 0.063(3) 0.109(3)
C22 0.076(3) 0.068(3) 0.061(3) 0.019(2) 0.018(2) 0.043(3)
C23 0.083(3) 0.058(3) 0.072(3) 0.021(2) 0.017(2) 0.035(3)
O5 0.101(3) 0.064(2) 0.131(4) 0.015(2) 0.033(3) 0.010(2)
C24 0.072(3) 0.080(3) 0.066(3) 0.020(2) 0.019(2) 0.043(3)
C25 0.069(3) 0.074(3) 0.059(3) 0.020(2) 0.011(2) 0.030(3)
C9 0.067(3) 0.051(2) 0.050(2) 0.0149(19) 0.0080(19) 0.028(2)
C5 0.079(3) 0.054(3) 0.063(3) 0.013(2) 0.017(2) 0.027(2)
O6 0.106(3) 0.063(2) 0.100(3) -0.016(2) 0.011(2) 0.008(2)
C32 0.060(3) 0.057(3) 0.054(2) 0.008(2) 0.006(2) 0.024(2)
N4 0.079(3) 0.083(4) 0.102(4) 0.025(3) 0.019(3) 0.027(3)
C19 0.075(3) 0.047(2) 0.063(3) 0.011(2) 0.009(2) 0.029(2)
C3 0.109(4) 0.056(3) 0.088(4) 0.025(3) 0.031(3) 0.037(3)
C2 0.086(3) 0.059(3) 0.066(3) 0.005(2) 0.015(2) 0.024(3)
C26 0.095(4) 0.058(3) 0.060(3) 0.012(2) 0.008(2) 0.044(3)
C12 0.097(4) 0.078(3) 0.084(3) 0.045(3) 0.044(3) 0.050(3)
C1 0.082(3) 0.045(2) 0.098(4) 0.009(3) 0.036(3) 0.023(2)
C33 0.079(3) 0.077(3) 0.065(3) 0.020(2) 0.015(2) 0.041(3)
C29 0.085(4) 0.049(3) 0.091(4) 0.010(3) 0.011(3) 0.026(3)
O1 0.083(3) 0.118(4) 0.172(5) 0.051(3) 0.053(3) 0.040(3)
C13 0.106(4) 0.095(4) 0.107(4) 0.039(4) 0.045(4) 0.070(4)
C35 0.101(4) 0.137(6) 0.115(5) 0.038(4) 0.027(4) 0.080(4)
C37 0.075(3) 0.094(4) 0.067(3) 0.028(3) 0.014(2) 0.038(3)
C14 0.095(4) 0.068(3) 0.125(5) 0.040(3) 0.026(4) 0.046(3)
C36 0.087(4) 0.148(6) 0.082(4) 0.026(4) 0.024(3) 0.063(4)
C34 0.113(5) 0.106(5) 0.106(4) 0.049(4) 0.030(4) 0.071(4)
C15 0.093(4) 0.093(4) 0.182(7) 0.089(5) 0.052(4) 0.051(4)
O2 0.112(4) 0.090(3) 0.226(6) 0.055(4) 0.066(4) 0.031(3)
C11 0.068(3) 0.095(4) 0.132(5) 0.060(4) 0.044(3) 0.046(3)
C30 0.208(8) 0.143(7) 0.177(7) -0.053(6) 0.012(7) -0.041(6)
C27 0.342(15) 0.169(8) 0.144(7) 0.060(6) 0.132(9) 0.200(10)
C28 0.51(3) 0.261(15) 0.230(13) 0.130(12) 0.247(17) 0.30(2)
O3 0.203(5) 0.109(3) 0.058(2) 0.025(2) 0.033(3) 0.101(3)
C31 0.208(8) 0.143(7) 0.177(7) -0.053(6) 0.012(7) -0.041(6)
C38 0.124(7) 0.198(16) 0.297(15) -0.036(15) 0.130(9) 0.016(11)
C40 0.198(12) 0.168(12) 0.44(3) 0.084(15) 0.184(16) 0.075(10)
C39 0.212(15) 0.126(10) 0.62(4) -0.005(18) 0.25(2) 0.029(10)

loop_
_atom_type_symbol
_atom_type_description
_atom_type_scat_dispersion_real
_atom_type_scat_dispersion_imag
_atom_type_scat_source
C C 0.0033 0.0016 'International Tables Vol C Tables 4.2.6.8 and 6.1.1.4'
H H 0.0000 0.0000 'International Tables Vol C Tables 4.2.6.8 and 6.1.1.4'
N N 0.0061 0.0033 'International Tables Vol C Tables 4.2.6.8 and 6.1.1.4'
O O 0.0106 0.0060 'International Tables Vol C Tables 4.2.6.8 and 6.1.1.4'
Cl Cl 0.1484 0.1585 'International Tables Vol C Tables 4.2.6.8 and 6.1.1.4'

loop_
_geom_angle_atom_site_label_1
_geom_angle_atom_site_label_2
_geom_angle_atom_site_label_3
_geom_angle
_geom_angle_site_symmetry_1
_geom_angle_site_symmetry_3
_geom_angle_publ_flag
C8 N2 N1 111.0(3) . . ?
C8 N2 C10 127.6(3) . . ?
N1 N2 C10 121.3(3) . . ?
C16 N3 C17 109.4(3) . . ?
C16 N3 C8 123.6(3) . . ?
C17 N3 C8 125.0(3) . . ?
C7 N1 N2 105.4(3) . . ?
C11 C10 C12 120.3(4) . . ?
C11 C10 N2 120.4(4) . . ?
C12 C10 N2 119.3(4) . . ?
C21 C20 C22 118.7(4) . . ?
C21 C20 C17 121.4(4) . . ?
C22 C20 C17 119.9(4) . . ?
C18 C17 N3 106.9(4) . . ?
C18 C17 C20 131.4(4) . . ?
N3 C17 C20 121.7(4) . . ?
N1 C7 C9 111.0(4) . . ?
N1 C7 C6 121.5(4) . . ?
C9 C7 C6 127.5(4) . . ?
C5 C6 C4 118.7(4) . . ?
C5 C6 C7 121.4(4) . . ?
C4 C6 C7 119.9(4) . . ?
N2 C8 C9 108.1(3) . . ?
N2 C8 N3 120.5(3) . . ?
C9 C8 N3 131.4(3) . . ?
C17 C18 C19 108.4(4) . . ?
C17 C18 C26 122.9(5) . . ?
C19 C18 C26 128.7(4) . . ?
C16 N5 C32 123.3(4) . . ?
C16 N5 H5A 96(10) . . ?
C32 N5 H5A 130(10) . . ?
C23 C21 C20 120.7(4) . . ?
C23 C21 H21 119.6 . . ?
C20 C21 H21 119.6 . . ?
N5 C16 C19 129.9(4) . . ?
N5 C16 N3 123.5(4) . . ?
C19 C16 N3 106.6(4) . . ?
C3 C4 C6 120.9(5) . . ?
C3 C4 H4 119.6 . . ?
C6 C4 H4 119.6 . . ?
C26 O4 C27 116.0(5) . . ?
C24 C22 C20 120.7(4) . . ?
C24 C22 H22 119.6 . . ?
C20 C22 H22 119.6 . . ?
C21 C23 C25 119.7(4) . . ?
C21 C23 H23 120.2 . . ?
C25 C23 H23 120.2 . . ?
C22 C24 C25 119.0(4) . . ?
C22 C24 H24 120.5 . . ?
C25 C24 H24 120.5 . . ?
C23 C25 C24 121.2(5) . . ?
C23 C25 N4 120.5(5) . . ?
C24 C25 N4 118.4(5) . . ?
C8 C9 C7 104.5(3) . . ?
C8 C9 H9 127.7 . . ?
C7 C9 H9 127.7 . . ?
C6 C5 C2 120.8(5) . . ?
C6 C5 H5 119.6 . . ?
C2 C5 H5 119.6 . . ?
C29 O6 C30 116.1(7) . . ?
N5 C32 C37 109.6(4) . . ?
N5 C32 C33 112.9(4) . . ?
C37 C32 C33 109.6(4) . . ?
N5 C32 H32 108.2 . . ?
C37 C32 H32 108.2 . . ?
C33 C32 H32 108.2 . . ?
O1 N4 O2 123.3(6) . . ?
O1 N4 C25 119.4(5) . . ?
O2 N4 C25 117.3(5) . . ?
C16 C19 C18 108.8(4) . . ?
C16 C19 C29 119.0(5) . . ?
C18 C19 C29 131.6(5) . . ?
C4 C3 C1 118.1(5) . . ?
C4 C3 H3 120.9 . . ?
C1 C3 H3 120.9 . . ?
C1 C2 C5 119.7(5) . . ?
C1 C2 H2 120.1 . . ?
C5 C2 H2 120.1 . . ?
O3 C26 O4 121.7(5) . . ?
O3 C26 C18 125.3(4) . . ?
O4 C26 C18 113.0(4) . . ?
C10 C12 C13 120.1(5) . . ?
C10 C12 H12 119.9 . . ?
C13 C12 H12 119.9 . . ?
C2 C1 C3 121.8(5) . . ?
C2 C1 Cl1 120.3(5) . . ?
C3 C1 Cl1 117.9(4) . . ?
C34 C33 C32 111.2(4) . . ?
C34 C33 H33A 109.4 . . ?
C32 C33 H33A 109.4 . . ?
C34 C33 H33B 109.4 . . ?
C32 C33 H33B 109.4 . . ?
H33A C33 H33B 108.0 . . ?
O5 C29 O6 123.5(5) . . ?
O5 C29 C19 125.2(5) . . ?
O6 C29 C19 111.1(6) . . ?
C14 C13 C12 119.9(5) . . ?
C14 C13 H13 120.1 . . ?
C12 C13 H13 120.1 . . ?
C36 C35 C34 110.2(5) . . ?
C36 C35 H35A 109.6 . . ?
C34 C35 H35A 109.6 . . ?
C36 C35 H35B 109.6 . . ?
C34 C35 H35B 109.6 . . ?
H35A C35 H35B 108.1 . . ?
C32 C37 C36 112.7(5) . . ?
C32 C37 H37A 109.1 . . ?
C36 C37 H37A 109.1 . . ?
C32 C37 H37B 109.1 . . ?
C36 C37 H37B 109.1 . . ?
H37A C37 H37B 107.8 . . ?
C13 C14 C15 120.6(5) . . ?
C13 C14 H14 119.7 . . ?
C15 C14 H14 119.7 . . ?
C35 C36 C37 111.1(5) . . ?
C35 C36 H36A 109.4 . . ?
C37 C36 H36A 109.4 . . ?
C35 C36 H36B 109.4 . . ?
C37 C36 H36B 109.4 . . ?
H36A C36 H36B 108.0 . . ?
C33 C34 C35 111.4(5) . . ?
C33 C34 H34A 109.3 . . ?
C35 C34 H34A 109.3 . . ?
C33 C34 H34B 109.3 . . ?
C35 C34 H34B 109.3 . . ?
H34A C34 H34B 108.0 . . ?
C14 C15 C11 118.2(6) . . ?
C14 C15 H15 120.9 . . ?
C11 C15 H15 120.9 . . ?
C10 C11 C15 120.9(5) . . ?
C10 C11 H11 119.6 . . ?
C15 C11 H11 119.6 . . ?
C31 C30 O6 104.8(10) . . ?
C31 C30 H30A 110.8 . . ?
O6 C30 H30A 110.8 . . ?
C31 C30 H30B 110.8 . . ?
O6 C30 H30B 110.8 . . ?
H30A C30 H30B 108.9 . . ?
C28 C27 O4 115.2(8) . . ?
C28 C27 H27A 108.5 . . ?
O4 C27 H27A 108.5 . . ?
C28 C27 H27B 108.5 . . ?
O4 C27 H27B 108.5 . . ?
H27A C27 H27B 107.5 . . ?
C27 C28 H28A 109.5 . . ?
C27 C28 H28B 109.5 . . ?
H28A C28 H28B 109.5 . . ?
C27 C28 H28C 109.5 . . ?
H28A C28 H28C 109.5 . . ?
H28B C28 H28C 109.5 . . ?
C30 C31 H31A 109.5 . . ?
C30 C31 H31B 109.5 . . ?
H31A C31 H31B 109.5 . . ?
C30 C31 H31C 109.5 . . ?
H31A C31 H31C 109.5 . . ?
H31B C31 H31C 109.5 . . ?
C39 C38 C38 137(3) . 2_767 ?
C39 C38 H38A 103.0 . . ?
C38 C38 H38A 103.0 2_767 . ?
C39 C38 H38B 103.0 . . ?
C38 C38 H38B 103.0 2_767 . ?
H38A C38 H38B 105.1 . . ?
C39 C40 H40A 109.5 . . ?
C39 C40 H40B 109.5 . . ?
H40A C40 H40B 109.5 . . ?
C39 C40 H40C 109.5 . . ?
H40A C40 H40C 109.5 . . ?
H40B C40 H40C 109.5 . . ?
C38 C39 C40 140(3) . . ?
C38 C39 H39A 101.9 . . ?
C40 C39 H39A 101.9 . . ?
C38 C39 H39B 101.9 . . ?
C40 C39 H39B 101.9 . . ?
H39A C39 H39B 104.7 . . ?

loop_
_geom_bond_atom_site_label_1
_geom_bond_atom_site_label_2
_geom_bond_distance
_geom_bond_site_symmetry_2
_geom_bond_publ_flag
Cl1 C1 1.737(5) . ?
N2 C8 1.340(5) . ?
N2 N1 1.348(5) . ?
N2 C10 1.430(5) . ?
N3 C16 1.386(6) . ?
N3 C17 1.409(5) . ?
N3 C8 1.417(5) . ?
N1 C7 1.317(5) . ?
C10 C11 1.340(7) . ?
C10 C12 1.363(6) . ?
C20 C21 1.392(6) . ?
C20 C22 1.394(6) . ?
C20 C17 1.463(6) . ?
C17 C18 1.360(6) . ?
C7 C9 1.405(6) . ?
C7 C6 1.469(6) . ?
C6 C5 1.380(6) . ?
C6 C4 1.387(6) . ?
C8 C9 1.349(5) . ?
C18 C19 1.410(7) . ?
C18 C26 1.475(6) . ?
N5 C16 1.353(6) . ?
N5 C32 1.469(6) . ?
N5 H5A 0.9(2) . ?
C21 C23 1.365(7) . ?
C21 H21 0.9300 . ?
C16 C19 1.373(6) . ?
C4 C3 1.385(7) . ?
C4 H4 0.9300 . ?
O4 C26 1.299(6) . ?
O4 C27 1.471(8) . ?
C22 C24 1.377(7) . ?
C22 H22 0.9300 . ?
C23 C25 1.377(7) . ?
C23 H23 0.9300 . ?
O5 C29 1.199(7) . ?
C24 C25 1.378(7) . ?
C24 H24 0.9300 . ?
C25 N4 1.444(7) . ?
C9 H9 0.9300 . ?
C5 C2 1.380(7) . ?
C5 H5 0.9300 . ?
O6 C29 1.345(7) . ?
O6 C30 1.477(10) . ?
C32 C37 1.497(7) . ?
C32 C33 1.507(6) . ?
C32 H32 0.9800 . ?
N4 O1 1.212(6) . ?
N4 O2 1.219(7) . ?
C19 C29 1.468(7) . ?
C3 C1 1.392(8) . ?
C3 H3 0.9300 . ?
C2 C1 1.343(7) . ?
C2 H2 0.9300 . ?
C26 O3 1.188(6) . ?
C12 C13 1.371(7) . ?
C12 H12 0.9300 . ?
C33 C34 1.506(7) . ?
C33 H33A 0.9700 . ?
C33 H33B 0.9700 . ?
C13 C14 1.351(8) . ?
C13 H13 0.9300 . ?
C35 C36 1.485(9) . ?
C35 C34 1.519(9) . ?
C35 H35A 0.9700 . ?
C35 H35B 0.9700 . ?
C37 C36 1.517(8) . ?
C37 H37A 0.9700 . ?
C37 H37B 0.9700 . ?
C14 C15 1.384(9) . ?
C14 H14 0.9300 . ?
C36 H36A 0.9700 . ?
C36 H36B 0.9700 . ?
C34 H34A 0.9700 . ?
C34 H34B 0.9700 . ?
C15 C11 1.386(8) . ?
C15 H15 0.9300 . ?
C11 H11 0.9300 . ?
C30 C31 1.443(17) . ?
C30 H30A 0.9700 . ?
C30 H30B 0.9700 . ?
C27 C28 1.262(12) . ?
C27 H27A 0.9700 . ?
C27 H27B 0.9700 . ?
C28 H28A 0.9600 . ?
C28 H28B 0.9600 . ?
C28 H28C 0.9600 . ?
C31 H31A 0.9600 . ?
C31 H31B 0.9600 . ?
C31 H31C 0.9600 . ?
C38 C39 1.276(17) . ?
C38 C38 1.44(3) 2_767 ?
C38 H38A 0.9700 . ?
C38 H38B 0.9700 . ?
C40 C39 1.334(19) . ?
C40 H40A 0.9600 . ?
C40 H40B 0.9600 . ?
C40 H40C 0.9600 . ?
C39 H39A 0.9700 . ?
C39 H39B 0.9700 . ?

loop_
_geom_torsion_atom_site_label_1
_geom_torsion_atom_site_label_2
_geom_torsion_atom_site_label_3
_geom_torsion_atom_site_label_4
_geom_torsion
_geom_torsion_site_symmetry_1
_geom_torsion_site_symmetry_2
_geom_torsion_site_symmetry_3
_geom_torsion_site_symmetry_4
_geom_torsion_publ_flag
C8 N2 N1 C7 0.2(4) . . . . ?
C10 N2 N1 C7 177.2(4) . . . . ?
C8 N2 C10 C11 -103.4(6) . . . . ?
N1 N2 C10 C11 80.2(6) . . . . ?
C8 N2 C10 C12 76.9(6) . . . . ?
N1 N2 C10 C12 -99.5(5) . . . . ?
C16 N3 C17 C18 0.3(4) . . . . ?
C8 N3 C17 C18 164.2(3) . . . . ?
C16 N3 C17 C20 -178.2(3) . . . . ?
C8 N3 C17 C20 -14.3(6) . . . . ?
C21 C20 C17 C18 135.0(5) . . . . ?
C22 C20 C17 C18 -44.5(6) . . . . ?
C21 C20 C17 N3 -46.8(5) . . . . ?
C22 C20 C17 N3 133.6(4) . . . . ?
N2 N1 C7 C9 -0.9(5) . . . . ?
N2 N1 C7 C6 -179.7(4) . . . . ?
N1 C7 C6 C5 -4.8(6) . . . . ?
C9 C7 C6 C5 176.6(4) . . . . ?
N1 C7 C6 C4 175.0(4) . . . . ?
C9 C7 C6 C4 -3.6(7) . . . . ?
N1 N2 C8 C9 0.6(5) . . . . ?
C10 N2 C8 C9 -176.2(4) . . . . ?
N1 N2 C8 N3 -177.3(3) . . . . ?
C10 N2 C8 N3 6.0(6) . . . . ?
C16 N3 C8 N2 73.2(5) . . . . ?
C17 N3 C8 N2 -88.6(5) . . . . ?
C16 N3 C8 C9 -104.1(5) . . . . ?
C17 N3 C8 C9 94.2(5) . . . . ?
N3 C17 C18 C19 -0.2(4) . . . . ?
C20 C17 C18 C19 178.2(4) . . . . ?
N3 C17 C18 C26 177.0(4) . . . . ?
C20 C17 C18 C26 -4.6(7) . . . . ?
C22 C20 C21 C23 -2.9(6) . . . . ?
C17 C20 C21 C23 177.6(4) . . . . ?
C32 N5 C16 C19 -135.1(5) . . . . ?
C32 N5 C16 N3 48.3(6) . . . . ?
C17 N3 C16 N5 177.1(4) . . . . ?
C8 N3 C16 N5 12.8(6) . . . . ?
C17 N3 C16 C19 -0.3(4) . . . . ?
C8 N3 C16 C19 -164.5(3) . . . . ?
C5 C6 C4 C3 -2.3(7) . . . . ?
C7 C6 C4 C3 178.0(5) . . . . ?
C21 C20 C22 C24 1.8(6) . . . . ?
C17 C20 C22 C24 -178.7(4) . . . . ?
C20 C21 C23 C25 2.3(7) . . . . ?
C20 C22 C24 C25 -0.1(7) . . . . ?
C21 C23 C25 C24 -0.5(7) . . . . ?
C21 C23 C25 N4 179.8(4) . . . . ?
C22 C24 C25 C23 -0.6(7) . . . . ?
C22 C24 C25 N4 179.1(4) . . . . ?
N2 C8 C9 C7 -1.0(5) . . . . ?
N3 C8 C9 C7 176.5(4) . . . . ?
N1 C7 C9 C8 1.2(5) . . . . ?
C6 C7 C9 C8 179.9(4) . . . . ?
C4 C6 C5 C2 2.1(7) . . . . ?
C7 C6 C5 C2 -178.2(4) . . . . ?
C16 N5 C32 C37 165.5(4) . . . . ?
C16 N5 C32 C33 43.1(6) . . . . ?
C23 C25 N4 O1 -169.1(5) . . . . ?
C24 C25 N4 O1 11.2(8) . . . . ?
C23 C25 N4 O2 9.9(8) . . . . ?
C24 C25 N4 O2 -169.8(6) . . . . ?
N5 C16 C19 C18 -176.9(4) . . . . ?
N3 C16 C19 C18 0.2(5) . . . . ?
N5 C16 C19 C29 11.0(7) . . . . ?
N3 C16 C19 C29 -171.9(4) . . . . ?
C17 C18 C19 C16 0.0(5) . . . . ?
C26 C18 C19 C16 -177.0(4) . . . . ?
C17 C18 C19 C29 170.7(5) . . . . ?
C26 C18 C19 C29 -6.3(8) . . . . ?
C6 C4 C3 C1 0.6(8) . . . . ?
C6 C5 C2 C1 -0.3(8) . . . . ?
C27 O4 C26 O3 -2.5(10) . . . . ?
C27 O4 C26 C18 179.1(7) . . . . ?
C17 C18 C26 O3 -58.6(7) . . . . ?
C19 C18 C26 O3 118.1(7) . . . . ?
C17 C18 C26 O4 119.8(5) . . . . ?
C19 C18 C26 O4 -63.6(6) . . . . ?
C11 C10 C12 C13 0.0(8) . . . . ?
N2 C10 C12 C13 179.7(5) . . . . ?
C5 C2 C1 C3 -1.4(8) . . . . ?
C5 C2 C1 Cl1 -179.6(4) . . . . ?
C4 C3 C1 C2 1.3(8) . . . . ?
C4 C3 C1 Cl1 179.4(4) . . . . ?
N5 C32 C33 C34 178.2(4) . . . . ?
C37 C32 C33 C34 55.7(6) . . . . ?
C30 O6 C29 O5 -1.4(11) . . . . ?
C30 O6 C29 C19 -177.5(9) . . . . ?
C16 C19 C29 O5 -16.4(8) . . . . ?
C18 C19 C29 O5 173.8(5) . . . . ?
C16 C19 C29 O6 159.7(4) . . . . ?
C18 C19 C29 O6 -10.1(7) . . . . ?
C10 C12 C13 C14 -0.2(9) . . . . ?
N5 C32 C37 C36 -179.7(4) . . . . ?
C33 C32 C37 C36 -55.3(5) . . . . ?
C12 C13 C14 C15 -0.7(10) . . . . ?
C34 C35 C36 C37 -55.1(8) . . . . ?
C32 C37 C36 C35 56.1(7) . . . . ?
C32 C33 C34 C35 -57.2(6) . . . . ?
C36 C35 C34 C33 56.5(7) . . . . ?
C13 C14 C15 C11 1.8(10) . . . . ?
C12 C10 C11 C15 1.2(9) . . . . ?
N2 C10 C11 C15 -178.6(5) . . . . ?
C14 C15 C11 C10 -2.0(10) . . . . ?
C29 O6 C30 C31 166.1(10) . . . . ?
C26 O4 C27 C28 179.3(13) . . . . ?
C38 C38 C39 C40 -177.8(17) 2_767 . . . ?
